data_7004552
loop_
_publ_author_name
'Lin, Jiao-Min'
'Guan, Yang-Fan'
'Wang, Dong-Yao'
'Dong, Wen'
'Wang, Xiu-Teng'
'Gao, Song'

_publ_section_title
;
 Syntheses, structures and properties of seven isomorphous 1D
 Ln3+complexes Ln(BTA)(HCOO)(H2O)3 (H2BTA = bis(tetrazoly)amine, Ln =
 Pr, Gd, Eu, Tb, Dy, Er, Yb) and two 3D Ln3+ complexes Ln(HCOO)3 (Ln =
 Pr, Nd)
;
_journal_issue 44
_journal_name_full 'Dalton Transactions'
_journal_page_first 6165
_journal_page_last 6169
_journal_paper_doi 10.1039/b808394k
_journal_year 2008
_chemical_formula_sum 'C3 H2 N9 O5 Tb'
_chemical_formula_weight 403.07
_chemical_name_systematic
;
?
;
_space_group_IT_number 42
_symmetry_cell_setting orthorhombic
_symmetry_space_group_name_Hall 'F 2 -2'
_symmetry_space_group_name_H-M 'F m m 2'
_atom_sites_solution_hydrogens geom
_atom_sites_solution_primary direct
_atom_sites_solution_secondary difmap
_audit_creation_method SHELXL-97
_cell_angle_alpha 90.00
_cell_angle_beta 90.00
_cell_angle_gamma 90.00
_cell_formula_units_Z 4
_cell_length_a 6.6892(2)
_cell_length_b 11.2926(3)
_cell_length_c 14.2428(3)
_cell_measurement_reflns_used 493
_cell_measurement_temperature 296(2)
_cell_measurement_theta_max 27.48
_cell_measurement_theta_min 2.86
_cell_volume 1075.88(5)
_computing_cell_refinement 'SAINT (Bruker, 2001-2005)'
_computing_data_collection 'SMART (Bruker, 2001-2005)'
_computing_data_reduction SAINT
_computing_molecular_graphics 'SHELXTL (Bruker, 2001-2005)'
_computing_publication_material SHELXTL
_computing_structure_refinement 'SHELXL-97 (Sheldrick, 1997)'
_computing_structure_solution 'SHELXS-97 (Sheldrick, 1997)'
_diffrn_ambient_temperature 296(2)
_diffrn_measured_fraction_theta_full 0.992
_diffrn_measured_fraction_theta_max 0.992
_diffrn_measurement_device_type 'Bruker SMART APEX CCD area detector'
_diffrn_measurement_method '\f and \w scans'
_diffrn_radiation_monochromator graphite
_diffrn_radiation_source 'fine-focus sealed tube'
_diffrn_radiation_type MoK\a
_diffrn_radiation_wavelength 0.71073
_diffrn_reflns_av_R_equivalents 0.0215
_diffrn_reflns_av_sigmaI/netI 0.0287
_diffrn_reflns_limit_h_max 7
_diffrn_reflns_limit_h_min -8
_diffrn_reflns_limit_k_max 14
_diffrn_reflns_limit_k_min -14
_diffrn_reflns_limit_l_max 18
_diffrn_reflns_limit_l_min -17
_diffrn_reflns_number 1347
_diffrn_reflns_theta_full 27.48
_diffrn_reflns_theta_max 27.48
_diffrn_reflns_theta_min 2.86
_diffrn_standards_number 0
_exptl_absorpt_coefficient_mu 6.608
_exptl_absorpt_correction_T_max 0.424
_exptl_absorpt_correction_T_min 0.295
_exptl_absorpt_correction_type multi-scan
_exptl_absorpt_process_details 'SADABS (Sheldrick, 1996)'
_exptl_crystal_colour colourless
_exptl_crystal_density_diffrn 2.488
_exptl_crystal_density_meas ?
_exptl_crystal_density_method .
_exptl_crystal_description needle
_exptl_crystal_F_000 752
_exptl_crystal_size_max 0.244
_exptl_crystal_size_mid 0.159
_exptl_crystal_size_min 0.130
_refine_diff_density_max 0.863
_refine_diff_density_min -1.619
_refine_diff_density_rms 0.261
_refine_ls_abs_structure_details 'Flack H D (1983), Acta Cryst. A39, 876-881'
_refine_ls_abs_structure_Flack 0.27(4)
_refine_ls_extinction_coef 0.0061(5)
_refine_ls_extinction_expression Fc^*^=kFc[1+0.001xFc^2^\l^3^/sin(2\q)]^-1/4^
_refine_ls_extinction_method SHELXL
_refine_ls_goodness_of_fit_ref 1.250
_refine_ls_hydrogen_treatment refall
_refine_ls_matrix_type full
_refine_ls_number_parameters 60
_refine_ls_number_reflns 493
_refine_ls_number_restraints 1
_refine_ls_restrained_S_all 1.248
_refine_ls_R_factor_all 0.0206
_refine_ls_R_factor_gt 0.0206
_refine_ls_shift/su_max 0.000
_refine_ls_shift/su_mean 0.000
_refine_ls_structure_factor_coef Fsqd
_refine_ls_weighting_details 'calc w=1/[\s^2^(Fo^2^)+(0.0286P)^2^+0.0000P] where P=(Fo^2^+2Fc^2^)/3'
_refine_ls_weighting_scheme calc
_refine_ls_wR_factor_gt 0.0464
_refine_ls_wR_factor_ref 0.0464
_reflns_number_gt 493
_reflns_number_total 493
_reflns_threshold_expression >2sigma(I)
_cod_data_source_file b808394k.txt
_cod_data_source_block b
_cod_original_sg_symbol_H-M Fmm2
_cod_database_code 7004552

loop_
_symmetry_equiv_pos_as_xyz
'x, y, z'
'-x, -y, z'
'x, -y, z'
'-x, y, z'
'x, y+1/2, z+1/2'
'-x, -y+1/2, z+1/2'
'x, -y+1/2, z+1/2'
'-x, y+1/2, z+1/2'
'x+1/2, y, z+1/2'
'-x+1/2, -y, z+1/2'
'x+1/2, -y, z+1/2'
'-x+1/2, y, z+1/2'
'x+1/2, y+1/2, z'
'-x+1/2, -y+1/2, z'
'x+1/2, -y+1/2, z'
'-x+1/2, y+1/2, z'

loop_
_atom_site_label
_atom_site_type_symbol
_atom_site_fract_x
_atom_site_fract_y
_atom_site_fract_z
_atom_site_U_iso_or_equiv
_atom_site_adp_type
_atom_site_occupancy
_atom_site_symmetry_multiplicity
_atom_site_calc_flag
_atom_site_refinement_flags
_atom_site_disorder_assembly
_atom_site_disorder_group
Tb1 Tb 1.0000 0.5000 0.1943 0.0130(2) Uani 1 4 d S . .
O1 O 0.6618(8) 0.5000 0.1956(17) 0.0453(19) Uani 1 2 d S . .
O2 O 1.0000 0.3046(6) 0.2398(5) 0.0408(19) Uani 1 2 d S . .
N1 N 1.0000 0.3740(6) 0.0494(5) 0.0222(14) Uani 1 2 d S . .
N3 N 1.0000 0.205(2) -0.0175(14) 0.027(5) Uani 1 2 d S . .
N4 N 1.0000 0.2900(19) -0.0826(15) 0.027(4) Uani 1 2 d S . .
N2 N 1.0000 0.2540(6) 0.0576(5) 0.0272(16) Uani 1 2 d S . .
C1 C 1.0000 0.3923(7) -0.0414(5) 0.0180(15) Uani 1 2 d S . .
O3 O 1.0000 0.5000 0.3611(7) 0.044(3) Uani 1 4 d S . .
N5 N 1.0000 0.5000 -0.0870(7) 0.027(2) Uani 1 4 d S . .
H1 H 1.0000 0.5000 -0.1473 0.033 Uiso 1 4 calc SR . .
C2 C 0.5000 0.5000 0.1603(9) 0.022(2) Uani 1 4 d S . .
H2 H 0.5000 0.5000 0.0950 0.027 Uiso 1 4 calc SR . .

loop_
_atom_site_aniso_label
_atom_site_aniso_U_11
_atom_site_aniso_U_22
_atom_site_aniso_U_33
_atom_site_aniso_U_23
_atom_site_aniso_U_13
_atom_site_aniso_U_12
Tb1 0.0150(3) 0.0137(2) 0.0103(2) 0.000 0.000 0.000
O1 0.016(3) 0.051(3) 0.069(5) 0.000 -0.028(8) 0.000
O2 0.088(6) 0.019(3) 0.015(3) 0.000(2) 0.000 0.000
N1 0.036(4) 0.016(3) 0.015(3) -0.003(2) 0.000 0.000
N3 0.059(13) 0.014(6) 0.008(5) 0.004(4) 0.000 0.000
N4 0.037(10) 0.021(7) 0.022(8) -0.004(6) 0.000 0.000
N2 0.050(5) 0.010(3) 0.022(3) -0.001(3) 0.000 0.000
C1 0.027(4) 0.015(3) 0.012(3) -0.001(3) 0.000 0.000
O3 0.101(10) 0.015(4) 0.016(4) 0.000 0.000 0.000
N5 0.060(7) 0.017(4) 0.005(4) 0.000 0.000 0.000
C2 0.023(6) 0.025(5) 0.019(4) 0.000 0.000 0.000

loop_
_atom_type_symbol
_atom_type_description
_atom_type_scat_dispersion_real
_atom_type_scat_dispersion_imag
_atom_type_scat_source
C C 0.0033 0.0016 'International Tables Vol C Tables 4.2.6.8 and 6.1.1.4'
H H 0.0000 0.0000 'International Tables Vol C Tables 4.2.6.8 and 6.1.1.4'
N N 0.0061 0.0033 'International Tables Vol C Tables 4.2.6.8 and 6.1.1.4'
O O 0.0106 0.0060 'International Tables Vol C Tables 4.2.6.8 and 6.1.1.4'
Tb Tb -0.1723 4.1537 'International Tables Vol C Tables 4.2.6.8 and 6.1.1.4'

loop_
_geom_angle_atom_site_label_1
_geom_angle_atom_site_label_2
_geom_angle_atom_site_label_3
_geom_angle
_geom_angle_site_symmetry_1
_geom_angle_site_symmetry_3
_geom_angle_publ_flag
O1 Tb1 O1 179.1(12) 2_765 . ?
O1 Tb1 O2 89.87(17) 2_765 2_765 ?
O1 Tb1 O2 89.87(17) . 2_765 ?
O1 Tb1 O2 89.87(17) 2_765 . ?
O1 Tb1 O2 89.87(17) . . ?
O2 Tb1 O2 147.3(3) 2_765 . ?
O1 Tb1 O3 89.5(6) 2_765 . ?
O1 Tb1 O3 89.5(6) . . ?
O2 Tb1 O3 73.63(17) 2_765 . ?
O2 Tb1 O3 73.63(17) . . ?
O1 Tb1 N1 90.4(5) 2_765 . ?
O1 Tb1 N1 90.4(5) . . ?
O2 Tb1 N1 141.0(2) 2_765 . ?
O2 Tb1 N1 71.8(2) . . ?
O3 Tb1 N1 145.42(16) . . ?
O1 Tb1 N1 90.4(5) 2_765 2_765 ?
O1 Tb1 N1 90.4(5) . 2_765 ?
O2 Tb1 N1 71.8(2) 2_765 2_765 ?
O2 Tb1 N1 141.0(2) . 2_765 ?
O3 Tb1 N1 145.42(16) . 2_765 ?
N1 Tb1 N1 69.2(3) . 2_765 ?
C2 O1 Tb1 154.6(18) . . ?
C1 N1 N2 104.0(7) . . ?
C1 N1 Tb1 136.3(6) . . ?
N2 N1 Tb1 119.6(5) . . ?
N2 N3 N4 106.9(12) . . ?
C1 N4 N3 108.9(12) . . ?
N3 N2 N1 112.3(12) . . ?
N4 C1 N1 107.9(12) . . ?
N4 C1 N5 125.0(11) . . ?
N1 C1 N5 127.2(8) . . ?
C1 N5 C1 123.8(9) . 2_765 ?
O1 C2 O1 130(3) . 2_665 ?

loop_
_geom_bond_atom_site_label_1
_geom_bond_atom_site_label_2
_geom_bond_distance
_geom_bond_site_symmetry_2
_geom_bond_publ_flag
Tb1 O1 2.262(6) 2_765 ?
Tb1 O1 2.262(6) . ?
Tb1 O2 2.300(7) 2_765 ?
Tb1 O2 2.300(7) . ?
Tb1 O3 2.376(10) . ?
Tb1 N1 2.507(7) . ?
Tb1 N1 2.507(7) 2_765 ?
O1 C2 1.193(11) . ?
N1 C1 1.309(10) . ?
N1 N2 1.360(9) . ?
N3 N2 1.20(2) . ?
N3 N4 1.333(12) . ?
N4 C1 1.30(2) . ?
C1 N5 1.379(9) . ?
N5 C1 1.379(9) 2_765 ?
C2 O1 1.193(11) 2_665 ?
